data_4024768
loop_
_publ_author_name
'John R. Goodell'
'Jonathan P. McMullen'
'Nikolay Zaborenko'
'Jason R. Maloney'
'Chuan-Xing Ho'
'Klavs F. Jensen'
'John A. Porco'
'Aaron B. Beeler'

_publ_section_title
;
Development of an Automated Microfluidic Reaction Platform for
Multidimensional Screening: Reaction Discovery Employing
Bicyclo[3.2.1]octanoid Scaffolds
;
_journal_name_full 'Journal of Organic Chemistry'
_journal_page_first 6169
_journal_page_last 6180
_journal_paper_doi 10.1021/jo901073v
_journal_volume 74
_journal_year 2009
_chemical_absolute_configuration unk
_chemical_formula_moiety 'C16 H16 O3'
_chemical_formula_sum 'C16 H16 O3'
_chemical_formula_weight 256.29
_chemical_name_systematic
;
 ?
;
_space_group_IT_number 19
_symmetry_cell_setting orthorhombic
_symmetry_space_group_name_Hall 'P 2ac 2ab'
_symmetry_space_group_name_H-M 'P 21 21 21'
_atom_sites_solution_hydrogens difmap
_atom_sites_solution_primary direct
_atom_sites_solution_secondary difmap
_audit_creation_method SHELXL-97
_cell_angle_alpha 90.00
_cell_angle_beta 90.00
_cell_angle_gamma 90.00
_cell_formula_units_Z 4
_cell_length_a 7.5607(3)
_cell_length_b 10.2164(5)
_cell_length_c 17.0611(8)
_cell_measurement_reflns_used 8110
_cell_measurement_temperature 173(2)
_cell_measurement_theta_max 31.24
_cell_measurement_theta_min 2.39
_cell_volume 1317.85(10)
_computing_cell_refinement 'Bruker SAINT+'
_computing_data_collection 'Bruker APEX2'
_computing_data_reduction 'Bruker SAINT+'
_computing_molecular_graphics 'Bruker SHELXTL'
_computing_publication_material 'Bruker SHELXTL'
_computing_structure_refinement 'SHELXL-97 (Sheldrick, 1997)'
_computing_structure_solution 'SHELXS-97 (Sheldrick, 1990)'
_diffrn_ambient_temperature 173(2)
_diffrn_measured_fraction_theta_full 1.000
_diffrn_measured_fraction_theta_max 1.000
_diffrn_measurement_device_type 'Bruker X8 APEX II diffractometer'
_diffrn_measurement_method 'phi and omega scans'
_diffrn_radiation_monochromator graphite
_diffrn_radiation_source 'fine-focus sealed tube'
_diffrn_radiation_type MoK\a
_diffrn_radiation_wavelength 0.71073
_diffrn_reflns_av_R_equivalents 0.0277
_diffrn_reflns_av_sigmaI/netI 0.0150
_diffrn_reflns_limit_h_max 10
_diffrn_reflns_limit_h_min -9
_diffrn_reflns_limit_k_max 10
_diffrn_reflns_limit_k_min -13
_diffrn_reflns_limit_l_max 22
_diffrn_reflns_limit_l_min -22
_diffrn_reflns_number 13655
_diffrn_reflns_theta_full 28.27
_diffrn_reflns_theta_max 28.27
_diffrn_reflns_theta_min 2.32
_exptl_absorpt_coefficient_mu 0.088
_exptl_absorpt_correction_T_max 0.9739
_exptl_absorpt_correction_T_min 0.9488
_exptl_absorpt_correction_type multi-scan
_exptl_absorpt_process_details SADABS
_exptl_crystal_colour colourless
_exptl_crystal_density_diffrn 1.292
_exptl_crystal_density_method 'not measured'
_exptl_crystal_description block
_exptl_crystal_F_000 544
_exptl_crystal_size_max 0.60
_exptl_crystal_size_mid 0.50
_exptl_crystal_size_min 0.30
_refine_diff_density_max 0.231
_refine_diff_density_min -0.173
_refine_diff_density_rms 0.033
_refine_ls_abs_structure_details 'Flack H D (1983), Acta Cryst. A39, 876-881'
_refine_ls_abs_structure_Flack -0.9(11)
_refine_ls_extinction_method refall
_refine_ls_goodness_of_fit_ref 1.031
_refine_ls_hydrogen_treatment mixed
_refine_ls_matrix_type full
_refine_ls_number_parameters 236
_refine_ls_number_reflns 1887
_refine_ls_number_restraints 0
_refine_ls_restrained_S_all 1.031
_refine_ls_R_factor_all 0.0314
_refine_ls_R_factor_gt 0.0296
_refine_ls_shift/su_max 0.008
_refine_ls_shift/su_mean 0.000
_refine_ls_structure_factor_coef Fsqd
_refine_ls_weighting_details 'calc w=1/[\s^2^(Fo^2^)+(0.0496P)^2^+0.2127P] where P=(Fo^2^+2Fc^2^)/3'
_refine_ls_weighting_scheme calc
_refine_ls_wR_factor_gt 0.0786
_refine_ls_wR_factor_ref 0.0799
_reflns_number_gt 1811
_reflns_number_total 1887
_reflns_threshold_expression >2sigma(I)
_cod_data_source_file jo901073v_si_005.cif
_cod_data_source_block porco77
_cod_depositor_comments
;
The following automatic conversions were performed:
'_symmetry_cell_setting' value 'Orthorhombic' changed to 'orthorhombic'
according to '/home/saulius/struct/CIF-dictionaries/cif_core.dic'
dictionary named 'cif_core.dic' version 2.4.1 from 2010-06-29.

Automatic conversion script
Id: cif_fix_enum 1527 2010-12-29 10:47:43Z saulius 
;
_cod_original_sg_symbol_H-M P2(1)2(1)2(1)
_cod_database_code 4024768

loop_
_symmetry_equiv_pos_as_xyz
'x, y, z'
'-x+1/2, -y, z+1/2'
'-x, y+1/2, -z+1/2'
'x+1/2, -y+1/2, -z'

loop_
_atom_site_label
_atom_site_type_symbol
_atom_site_fract_x
_atom_site_fract_y
_atom_site_fract_z
_atom_site_U_iso_or_equiv
_atom_site_adp_type
_atom_site_occupancy
_atom_site_symmetry_multiplicity
_atom_site_calc_flag
_atom_site_refinement_flags
_atom_site_disorder_assembly
_atom_site_disorder_group
O1 O 0.60462(12) 0.46988(10) 0.06380(6) 0.0348(2) Uani 1 1 d . . .
O2 O 0.78632(12) 0.24839(9) 0.08274(5) 0.0307(2) Uani 1 1 d . . .
O3 O 1.07243(13) 0.62383(10) -0.05022(5) 0.0321(2) Uani 1 1 d . . .
C1 C 0.76482(15) 0.47708(13) 0.06599(6) 0.0240(2) Uani 1 1 d . . .
C2 C 0.87992(16) 0.36101(12) 0.07518(6) 0.0229(2) Uani 1 1 d . . .
C3 C 1.05687(15) 0.37311(12) 0.07445(6) 0.0226(2) Uani 1 1 d . . .
H3 H 1.127(2) 0.3009(15) 0.0771(9) 0.032(4) Uiso 1 1 d . . .
C4 C 1.14412(14) 0.50578(12) 0.07075(7) 0.0220(2) Uani 1 1 d . . .
H4 H 1.270(2) 0.5026(16) 0.0543(9) 0.028(4) Uiso 1 1 d . . .
C5 C 1.03332(16) 0.58430(12) 0.01364(7) 0.0234(2) Uani 1 1 d . . .
C6 C 0.86037(16) 0.60744(12) 0.05788(6) 0.0232(2) Uani 1 1 d . . .
H6 H 0.786(2) 0.6719(16) 0.0328(9) 0.035(4) Uiso 1 1 d . . .
C7 C 0.93882(15) 0.65760(11) 0.13742(6) 0.0214(2) Uani 1 1 d . . .
H7 H 0.972(2) 0.7523(14) 0.1270(9) 0.029(4) Uiso 1 1 d . . .
C8 C 1.11651(15) 0.58162(11) 0.14908(6) 0.0213(2) Uani 1 1 d . . .
H8 H 1.1032(18) 0.5194(13) 0.1913(7) 0.016(3) Uiso 1 1 d . . .
C9 C 1.27009(18) 0.67304(14) 0.16707(9) 0.0331(3) Uani 1 1 d . . .
H9C H 1.384(2) 0.6275(16) 0.1770(10) 0.042(5) Uiso 1 1 d . . .
H9B H 1.285(2) 0.7323(17) 0.1229(11) 0.046(5) Uiso 1 1 d . . .
H9A H 1.243(2) 0.7264(17) 0.2150(10) 0.041(5) Uiso 1 1 d . . .
C10 C 0.8873(2) 0.13323(13) 0.09940(9) 0.0351(3) Uani 1 1 d . . .
H10C H 0.963(2) 0.1433(16) 0.1484(9) 0.035(4) Uiso 1 1 d . . .
H10B H 0.804(2) 0.0640(15) 0.1026(10) 0.034(4) Uiso 1 1 d . . .
H10A H 0.964(3) 0.1122(18) 0.0542(10) 0.048(5) Uiso 1 1 d . . .
C11 C 0.81326(15) 0.65710(12) 0.20625(6) 0.0215(2) Uani 1 1 d . . .
C12 C 0.77450(17) 0.54324(12) 0.24763(7) 0.0264(3) Uani 1 1 d . . .
H12 H 0.826(2) 0.4575(15) 0.2309(9) 0.029(4) Uiso 1 1 d . . .
C13 C 0.66106(19) 0.54641(14) 0.31221(8) 0.0315(3) Uani 1 1 d . . .
H13 H 0.638(2) 0.4636(16) 0.3397(10) 0.038(4) Uiso 1 1 d . . .
C14 C 0.58698(16) 0.66364(15) 0.33612(7) 0.0307(3) Uani 1 1 d . . .
H14 H 0.512(2) 0.6652(17) 0.3815(9) 0.039(4) Uiso 1 1 d . . .
C15 C 0.62129(17) 0.77685(13) 0.29465(8) 0.0291(3) Uani 1 1 d . . .
H15 H 0.570(2) 0.8587(16) 0.3096(9) 0.039(4) Uiso 1 1 d . . .
C16 C 0.73384(16) 0.77372(12) 0.22988(7) 0.0248(2) Uani 1 1 d . . .
H16 H 0.7570(19) 0.8496(14) 0.2012(8) 0.022(3) Uiso 1 1 d . . .

loop_
_atom_site_aniso_label
_atom_site_aniso_U_11
_atom_site_aniso_U_22
_atom_site_aniso_U_33
_atom_site_aniso_U_23
_atom_site_aniso_U_13
_atom_site_aniso_U_12
O1 0.0164(4) 0.0488(5) 0.0391(5) -0.0037(4) -0.0021(4) 0.0001(4)
O2 0.0255(4) 0.0291(4) 0.0373(4) 0.0008(4) -0.0020(4) -0.0076(4)
O3 0.0357(5) 0.0382(5) 0.0223(4) 0.0050(4) 0.0036(4) -0.0045(4)
C1 0.0182(5) 0.0347(6) 0.0190(4) -0.0002(4) -0.0019(4) -0.0005(5)
C2 0.0208(5) 0.0276(5) 0.0201(5) -0.0014(4) -0.0015(4) -0.0034(5)
C3 0.0203(5) 0.0253(5) 0.0223(5) -0.0014(4) -0.0017(4) 0.0020(4)
C4 0.0146(4) 0.0291(5) 0.0222(5) -0.0011(4) 0.0011(4) -0.0008(4)
C5 0.0228(5) 0.0259(5) 0.0214(5) -0.0006(4) 0.0000(4) -0.0035(5)
C6 0.0206(5) 0.0278(5) 0.0213(5) 0.0044(4) -0.0010(4) 0.0043(4)
C7 0.0214(5) 0.0202(5) 0.0228(5) 0.0022(4) 0.0007(4) 0.0006(4)
C8 0.0180(4) 0.0254(5) 0.0206(5) -0.0002(4) -0.0008(4) -0.0005(4)
C9 0.0253(6) 0.0356(7) 0.0383(6) -0.0075(6) -0.0038(5) -0.0070(5)
C10 0.0383(7) 0.0262(6) 0.0408(7) -0.0027(5) 0.0004(6) -0.0045(6)
C11 0.0195(5) 0.0234(5) 0.0217(5) -0.0011(4) -0.0009(4) 0.0004(4)
C12 0.0282(6) 0.0234(5) 0.0277(5) 0.0009(4) 0.0061(5) 0.0008(5)
C13 0.0314(6) 0.0337(6) 0.0295(6) 0.0029(5) 0.0080(5) -0.0049(5)
C14 0.0215(5) 0.0453(7) 0.0252(5) -0.0065(5) 0.0035(5) -0.0005(5)
C15 0.0225(5) 0.0340(6) 0.0308(6) -0.0106(5) -0.0030(5) 0.0051(5)
C16 0.0243(5) 0.0244(6) 0.0258(5) -0.0021(4) -0.0042(5) 0.0017(5)

loop_
_atom_type_symbol
_atom_type_description
_atom_type_scat_dispersion_real
_atom_type_scat_dispersion_imag
_atom_type_scat_source
C C 0.0033 0.0016 'International Tables Vol C Tables 4.2.6.8 and 6.1.1.4'
H H 0.0000 0.0000 'International Tables Vol C Tables 4.2.6.8 and 6.1.1.4'
O O 0.0106 0.0060 'International Tables Vol C Tables 4.2.6.8 and 6.1.1.4'

loop_
_geom_angle_atom_site_label_1
_geom_angle_atom_site_label_2
_geom_angle_atom_site_label_3
_geom_angle
_geom_angle_site_symmetry_1
_geom_angle_site_symmetry_3
_geom_angle_publ_flag
C2 O2 C10 115.97(10) . . ?
O1 C1 C2 122.79(12) . . ?
O1 C1 C6 121.60(12) . . ?
C2 C1 C6 115.60(9) . . ?
C3 C2 O2 126.74(11) . . ?
C3 C2 C1 120.73(11) . . ?
O2 C2 C1 112.52(10) . . ?
C2 C3 C4 121.22(11) . . ?
C3 C4 C5 105.12(9) . . ?
C3 C4 C8 110.62(9) . . ?
C5 C4 C8 102.37(9) . . ?
O3 C5 C4 128.79(11) . . ?
O3 C5 C6 127.43(11) . . ?
C4 C5 C6 103.73(9) . . ?
C1 C6 C5 108.41(10) . . ?
C1 C6 C7 112.78(9) . . ?
C5 C6 C7 98.88(9) . . ?
C11 C7 C8 116.06(9) . . ?
C11 C7 C6 115.74(9) . . ?
C8 C7 C6 105.84(9) . . ?
C9 C8 C4 112.07(10) . . ?
C9 C8 C7 112.12(10) . . ?
C4 C8 C7 104.63(9) . . ?
C12 C11 C16 118.49(10) . . ?
C12 C11 C7 121.98(10) . . ?
C16 C11 C7 119.54(10) . . ?
C11 C12 C13 120.67(12) . . ?
C14 C13 C12 120.08(12) . . ?
C15 C14 C13 119.86(11) . . ?
C14 C15 C16 120.10(12) . . ?
C11 C16 C15 120.77(12) . . ?

loop_
_geom_bond_atom_site_label_1
_geom_bond_atom_site_label_2
_geom_bond_distance
_geom_bond_site_symmetry_2
_geom_bond_publ_flag
O1 C1 1.2140(15) . ?
O2 C2 1.3569(14) . ?
O2 C10 1.4310(17) . ?
O3 C5 1.1990(14) . ?
C1 C2 1.4792(17) . ?
C1 C6 1.5215(18) . ?
C2 C3 1.3436(16) . ?
C3 C4 1.5088(16) . ?
C4 C5 1.5149(16) . ?
C4 C8 1.5588(16) . ?
C5 C6 1.5283(16) . ?
C6 C7 1.5671(16) . ?
C7 C11 1.5101(16) . ?
C7 C8 1.5643(16) . ?
C8 C9 1.5215(17) . ?
C11 C12 1.3919(17) . ?
C11 C16 1.3937(16) . ?
C12 C13 1.3966(18) . ?
C13 C14 1.384(2) . ?
C14 C15 1.380(2) . ?
C15 C16 1.3950(18) . ?

loop_
_cod_related_entry_id
_cod_related_entry_database
_cod_related_entry_code
1 ChemSpider 30659023
